data_4511358
loop_
_publ_author_name
'Imaz, Inhar'
'Thillet, Anthony'
'Sutter, Jean-Pascal'

_publ_section_title
;
 Charge-Assisted Hydrogen-Bonded Assemblage of an Anionic
 {M(C2O4)4}4-Building Unit and Organic Cations:&#x00A0; A Versatile
 Approach to Hybrid Supramolecular Architectures
;
_journal_issue 9
_journal_name_full 'Crystal Growth &amp; Design'
_journal_page_first 1753
_journal_paper_doi 10.1021/cg060905+
_journal_volume 7
_journal_year 2007
_chemical_formula_moiety '2(C12 H12 N2), C8 O16 Zr, 4(H2O)'
_chemical_formula_sum 'C32 H32 N4 O20 Zr'
_chemical_formula_weight 883.84
_chemical_name_systematic
;
 ?
;
_space_group_IT_number 13
_symmetry_cell_setting monoclinic
_symmetry_space_group_name_Hall '-P 2yac'
_symmetry_space_group_name_H-M 'P 1 2/n 1'
_atom_sites_solution_hydrogens geom
_atom_sites_solution_primary direct
_atom_sites_solution_secondary difmap
_audit_creation_method SHELXL-97
_cell_angle_alpha 90.00
_cell_angle_beta 101.95(4)
_cell_angle_gamma 90.00
_cell_formula_units_Z 2
_cell_length_a 8.796(5)
_cell_length_b 10.674(5)
_cell_length_c 19.617(8)
_cell_measurement_temperature 180(2)
_cell_volume 1801.9(15)
_computing_structure_refinement 'SHELXL-97 (Sheldrick, 1997)'
_diffrn_ambient_temperature 180(2)
_diffrn_measured_fraction_theta_full 0.998
_diffrn_measured_fraction_theta_max 0.998
_diffrn_radiation_monochromator graphite
_diffrn_radiation_source 'fine-focus sealed tube'
_diffrn_radiation_type MoK\a
_diffrn_radiation_wavelength 0.71073
_diffrn_reflns_av_R_equivalents 0.0441
_diffrn_reflns_av_sigmaI/netI 0.0288
_diffrn_reflns_limit_h_max 9
_diffrn_reflns_limit_h_min -10
_diffrn_reflns_limit_k_max 12
_diffrn_reflns_limit_k_min -13
_diffrn_reflns_limit_l_max 24
_diffrn_reflns_limit_l_min -24
_diffrn_reflns_number 12736
_diffrn_reflns_theta_full 26.37
_diffrn_reflns_theta_max 26.37
_diffrn_reflns_theta_min 2.85
_exptl_absorpt_coefficient_mu 0.398
_exptl_absorpt_correction_type empirical
_exptl_absorpt_process_details scalepack
_exptl_crystal_colour colorless
_exptl_crystal_density_diffrn 1.629
_exptl_crystal_density_method 'not measured'
_exptl_crystal_description prisme
_exptl_crystal_F_000 904
_exptl_crystal_size_max 0.5
_exptl_crystal_size_mid 0.33
_exptl_crystal_size_min 0.33
_refine_diff_density_max 0.601
_refine_diff_density_min -0.456
_refine_diff_density_rms 0.098
_refine_ls_extinction_coef 0.0119(13)
_refine_ls_extinction_expression Fc^*^=kFc[1+0.001xFc^2^\l^3^/sin(2\q)]^-1/4^
_refine_ls_extinction_method SHELXL
_refine_ls_goodness_of_fit_ref 1.206
_refine_ls_hydrogen_treatment mixed
_refine_ls_matrix_type full
_refine_ls_number_parameters 324
_refine_ls_number_reflns 3681
_refine_ls_number_restraints 0
_refine_ls_restrained_S_all 1.206
_refine_ls_R_factor_all 0.0295
_refine_ls_R_factor_gt 0.0273
_refine_ls_shift/su_max 0.000
_refine_ls_shift/su_mean 0.000
_refine_ls_structure_factor_coef Fsqd
_refine_ls_weighting_details 'calc w=1/[\s^2^(Fo^2^)+(0.0504P)^2^+0.5898P] where P=(Fo^2^+2Fc^2^)/3'
_refine_ls_weighting_scheme calc
_refine_ls_wR_factor_gt 0.0790
_refine_ls_wR_factor_ref 0.0880
_reflns_number_gt 3482
_reflns_number_total 3687
_reflns_threshold_expression >2sigma(I)
_cod_data_source_file cg060905%2Bsi20061211_093116.cif
_cod_data_source_block Cmpd_1c
_cod_depositor_comments
;
The following automatic conversions were performed:

'_symmetry_cell_setting' value 'Monoclinic' changed to 'monoclinic'
according to
/usr/data/users/saulius/automatic-downloads/retrospective/ACS/lib/dictionaries/cif_core.dic
dictionary named 'cif_core.dic' version 2.4.2 from 2011-04-26.

Automatic conversion script
Id: cif_fix_values 2281 2013-09-26 08:29:07Z andrius 
;
_cod_original_sg_symbol_Hall -P2yac
_cod_original_sg_symbol_H-M P2/n
_cod_database_code 4511358

loop_
_symmetry_equiv_pos_as_xyz
'x, y, z'
'-x+1/2, y, -z+1/2'
'-x, -y, -z'
'x-1/2, -y, z-1/2'

loop_
_atom_site_label
_atom_site_type_symbol
_atom_site_fract_x
_atom_site_fract_y
_atom_site_fract_z
_atom_site_U_iso_or_equiv
_atom_site_adp_type
_atom_site_occupancy
_atom_site_symmetry_multiplicity
_atom_site_calc_flag
_atom_site_refinement_flags
Zr1 Zr 0.7500 0.195952(19) 0.2500 0.01351(11) Uani 1 2 d S
O4 O 0.59440(14) 0.03275(12) 0.24768(6) 0.0202(3) Uani 1 1 d .
O1O O 0.2500 -0.0654(2) 0.2500 0.0372(5) Uani 1 2 d S
O2 O 0.55056(15) -0.13949(12) 0.30575(7) 0.0237(3) Uani 1 1 d .
O1 O 0.69937(16) -0.01969(13) 0.42650(7) 0.0253(3) Uani 1 1 d .
O3 O 0.76484(15) 0.12949(12) 0.35816(6) 0.0207(3) Uani 1 1 d .
O6 O 0.52468(14) 0.25716(12) 0.18973(6) 0.0220(3) Uani 1 1 d .
O5 O 0.67154(15) 0.35432(12) 0.30321(6) 0.0232(3) Uani 1 1 d .
C7 C 0.5457(2) 0.30419(17) 0.45079(11) 0.0247(4) Uani 1 1 d .
O7 O 0.5426(2) 0.53506(14) 0.28408(9) 0.0408(4) Uani 1 1 d .
O3O O 0.30510(17) 0.06258(15) 0.13379(8) 0.0292(3) Uani 1 1 d .
N1 N 0.48129(19) 0.21423(15) 0.55033(9) 0.0220(3) Uani 1 1 d .
O8 O 0.3562(2) 0.41531(16) 0.16772(8) 0.0434(4) Uani 1 1 d .
C13 C 0.9916(2) 0.75587(18) 0.49982(10) 0.0223(4) Uani 1 1 d .
C6 C 0.4660(2) 0.21728(18) 0.48069(10) 0.0248(4) Uani 1 1 d .
C1 C 0.69729(19) 0.02905(16) 0.36911(9) 0.0167(3) Uani 1 1 d .
C14 C 0.8754(2) 0.67923(18) 0.38577(10) 0.0240(4) Uani 1 1 d .
C5 C 0.5727(2) 0.29552(18) 0.59202(11) 0.0244(4) Uani 1 1 d .
C11 C 0.8175(2) 0.57306(17) 0.49246(9) 0.0203(4) Uani 1 1 d .
C10 C 0.7244(2) 0.48464(17) 0.45873(9) 0.0218(4) Uani 1 1 d .
C16 C 1.0614(2) 0.84934(18) 0.46909(10) 0.0241(4) Uani 1 1 d .
C8 C 0.6550(2) 0.38464(18) 0.56455(10) 0.0230(4) Uani 1 1 d .
N2 N 1.03766(18) 0.85700(15) 0.39961(9) 0.0240(3) Uani 1 1 d .
C2 C 0.60533(18) -0.03430(16) 0.30245(9) 0.0166(3) Uani 1 1 d .
C4 C 0.4706(2) 0.36491(17) 0.20222(9) 0.0237(4) Uani 1 1 d .
C12 C 0.8949(2) 0.66898(17) 0.45831(9) 0.0187(3) Uani 1 1 d .
C9 C 0.6427(2) 0.39101(17) 0.49245(9) 0.0198(4) Uani 1 1 d .
C15 C 0.9485(2) 0.77437(19) 0.35769(10) 0.0258(4) Uani 1 1 d .
C3 C 0.5668(2) 0.42751(18) 0.26841(9) 0.0241(4) Uani 1 1 d .
O2O O 0.2500 -0.3376(2) 0.2500 0.0352(5) Uani 1 2 d S
H13 H 1.008(2) 0.754(2) 0.5468(13) 0.022(5) Uiso 1 1 d .
H14 H 0.809(3) 0.622(2) 0.3526(13) 0.029(6) Uiso 1 1 d .
H6 H 0.401(3) 0.154(2) 0.4563(13) 0.028(6) Uiso 1 1 d .
H16 H 1.128(2) 0.913(2) 0.4954(12) 0.024(5) Uiso 1 1 d .
H15 H 0.940(3) 0.782(2) 0.3111(15) 0.036(7) Uiso 1 1 d .
H11 H 0.838(3) 0.581(2) 0.5449(13) 0.031(6) Uiso 1 1 d .
H1 H 0.426(3) 0.153(3) 0.5685(14) 0.037(7) Uiso 1 1 d .
H7 H 0.532(3) 0.303(2) 0.4019(15) 0.038(7) Uiso 1 1 d .
H5 H 0.574(3) 0.291(2) 0.6385(15) 0.034(7) Uiso 1 1 d .
H10 H 0.707(3) 0.474(3) 0.4076(15) 0.042(7) Uiso 1 1 d .
H8 H 0.721(3) 0.437(2) 0.5966(14) 0.037(6) Uiso 1 1 d .
H2 H 1.083(3) 0.919(3) 0.3828(15) 0.043(7) Uiso 1 1 d .
H2O H 0.175(3) -0.380(3) 0.2502(17) 0.056(9) Uiso 1 1 d .
H3O H 0.270(4) 0.029(3) 0.166(2) 0.075(12) Uiso 1 1 d .
H1O H 0.174(3) -0.110(3) 0.2419(15) 0.043(8) Uiso 1 1 d .
H4O H 0.366(3) 0.128(3) 0.1484(16) 0.055(9) Uiso 1 1 d .

loop_
_atom_site_aniso_label
_atom_site_aniso_U_11
_atom_site_aniso_U_22
_atom_site_aniso_U_33
_atom_site_aniso_U_23
_atom_site_aniso_U_13
_atom_site_aniso_U_12
Zr1 0.02034(15) 0.01080(15) 0.00889(14) 0.000 0.00189(9) 0.000
O4 0.0236(6) 0.0210(6) 0.0142(6) 0.0024(5) -0.0003(5) -0.0063(5)
O1O 0.0232(10) 0.0326(12) 0.0532(15) 0.000 0.0021(10) 0.000
O2 0.0294(7) 0.0202(7) 0.0200(6) 0.0009(5) 0.0021(5) -0.0089(5)
O1 0.0367(7) 0.0240(7) 0.0137(6) 0.0023(5) 0.0021(5) -0.0127(6)
O3 0.0317(6) 0.0173(6) 0.0125(6) 0.0001(5) 0.0036(5) -0.0074(5)
O6 0.0267(6) 0.0177(6) 0.0194(6) -0.0028(5) -0.0006(5) 0.0046(5)
O5 0.0325(7) 0.0222(7) 0.0140(6) -0.0038(5) 0.0028(5) 0.0077(5)
C7 0.0350(10) 0.0237(10) 0.0164(9) -0.0042(7) 0.0074(8) -0.0084(7)
O7 0.0554(10) 0.0245(8) 0.0365(9) -0.0118(6) -0.0042(7) 0.0148(7)
O3O 0.0301(7) 0.0262(8) 0.0276(8) -0.0056(6) -0.0024(6) 0.0042(6)
N1 0.0260(8) 0.0183(7) 0.0223(8) 0.0031(6) 0.0067(6) -0.0049(6)
O8 0.0569(10) 0.0395(9) 0.0257(8) -0.0049(7) -0.0104(7) 0.0287(8)
C13 0.0267(9) 0.0209(9) 0.0185(9) -0.0004(7) 0.0027(7) -0.0034(7)
C6 0.0313(10) 0.0208(9) 0.0224(9) -0.0049(7) 0.0059(8) -0.0085(8)
C1 0.0212(8) 0.0151(8) 0.0140(8) 0.0006(6) 0.0038(6) -0.0015(6)
C14 0.0298(9) 0.0232(9) 0.0182(9) 0.0002(7) 0.0032(7) -0.0075(7)
C5 0.0318(10) 0.0240(10) 0.0172(9) 0.0023(7) 0.0045(8) -0.0064(7)
C11 0.0255(8) 0.0204(9) 0.0152(8) 0.0027(7) 0.0043(7) -0.0017(7)
C10 0.0289(9) 0.0209(9) 0.0163(9) 0.0001(7) 0.0062(7) -0.0051(7)
C16 0.0240(9) 0.0193(9) 0.0277(10) -0.0011(7) 0.0025(7) -0.0051(7)
C8 0.0284(9) 0.0210(9) 0.0186(9) 0.0000(7) 0.0025(7) -0.0072(7)
N2 0.0252(8) 0.0181(8) 0.0295(9) 0.0068(6) 0.0075(6) -0.0042(6)
C2 0.0152(7) 0.0186(8) 0.0158(8) -0.0003(6) 0.0030(6) -0.0010(6)
C4 0.0347(10) 0.0203(9) 0.0153(8) 0.0016(7) 0.0037(7) 0.0080(7)
C12 0.0204(8) 0.0173(8) 0.0179(9) 0.0012(7) 0.0026(7) -0.0004(7)
C9 0.0237(8) 0.0175(8) 0.0193(8) -0.0002(7) 0.0070(7) -0.0017(7)
C15 0.0319(10) 0.0263(9) 0.0194(9) 0.0047(8) 0.0057(8) -0.0040(8)
C3 0.0349(10) 0.0207(9) 0.0174(9) -0.0008(7) 0.0070(7) 0.0058(7)
O2O 0.0394(13) 0.0221(10) 0.0385(13) 0.000 -0.0049(10) 0.000

loop_
_atom_type_symbol
_atom_type_description
_atom_type_scat_dispersion_real
_atom_type_scat_dispersion_imag
_atom_type_scat_source
C C 0.0033 0.0016 'International Tables Vol C Tables 4.2.6.8 and 6.1.1.4'
H H 0.0000 0.0000 'International Tables Vol C Tables 4.2.6.8 and 6.1.1.4'
N N 0.0061 0.0033 'International Tables Vol C Tables 4.2.6.8 and 6.1.1.4'
O O 0.0106 0.0060 'International Tables Vol C Tables 4.2.6.8 and 6.1.1.4'
Zr Zr -2.9673 0.5597 'International Tables Vol C Tables 4.2.6.8 and 6.1.1.4'

loop_
_geom_angle_atom_site_label_1
_geom_angle_atom_site_label_2
_geom_angle_atom_site_label_3
_geom_angle
_geom_angle_site_symmetry_1
_geom_angle_site_symmetry_3
O5 Zr1 O5 77.86(7) 2_655 .
O5 Zr1 O6 71.65(5) 2_655 2_655
O5 Zr1 O6 81.41(5) . 2_655
O5 Zr1 O6 81.37(5) 2_655 .
O5 Zr1 O6 71.61(5) . .
O6 Zr1 O6 145.23(7) 2_655 .
O5 Zr1 O4 149.34(5) 2_655 .
O5 Zr1 O4 111.47(5) . .
O6 Zr1 O4 137.27(5) 2_655 .
O6 Zr1 O4 74.72(5) . .
O5 Zr1 O4 111.48(5) 2_655 2_655
O5 Zr1 O4 149.36(5) . 2_655
O6 Zr1 O4 74.70(5) 2_655 2_655
O6 Zr1 O4 137.29(5) . 2_655
O4 Zr1 O4 75.96(7) . 2_655
O5 Zr1 O3 138.38(5) 2_655 .
O5 Zr1 O3 75.56(5) . .
O6 Zr1 O3 73.17(5) 2_655 .
O6 Zr1 O3 118.72(5) . .
O4 Zr1 O3 71.39(4) . .
O4 Zr1 O3 79.32(5) 2_655 .
O5 Zr1 O3 75.56(5) 2_655 2_655
O5 Zr1 O3 138.39(5) . 2_655
O6 Zr1 O3 118.72(5) 2_655 2_655
O6 Zr1 O3 73.21(5) . 2_655
O4 Zr1 O3 79.30(5) . 2_655
O4 Zr1 O3 71.36(4) 2_655 2_655
O3 Zr1 O3 142.64(6) . 2_655
C2 O4 Zr1 119.05(10) . .
C1 O3 Zr1 119.82(11) . .
C4 O6 Zr1 119.58(11) . .
C3 O5 Zr1 118.70(11) . .
C6 C7 C9 120.20(18) . .
C5 N1 C6 121.70(17) . .
C16 C13 C12 119.88(18) . .
N1 C6 C7 120.03(17) . .
O1 C1 O3 126.29(16) . .
O1 C1 C2 119.56(15) . .
O3 C1 C2 114.15(14) . .
C15 C14 C12 119.65(17) . .
N1 C5 C8 120.52(19) . .
C10 C11 C12 124.30(17) . .
C11 C10 C9 124.54(17) . .
N2 C16 C13 120.11(17) . .
C5 C8 C9 119.68(17) . .
C16 N2 C15 122.16(17) . .
O2 C2 O4 126.43(16) . .
O2 C2 C1 119.86(15) . .
O4 C2 C1 113.70(14) . .
O8 C4 O6 125.84(18) . .
O8 C4 C3 121.47(17) . .
O6 C4 C3 112.69(15) . .
C13 C12 C14 118.09(17) . .
C13 C12 C11 118.70(17) . .
C14 C12 C11 123.21(16) . .
C8 C9 C7 117.88(17) . .
C8 C9 C10 123.20(16) . .
C7 C9 C10 118.91(17) . .
N2 C15 C14 120.08(18) . .
O7 C3 O5 125.47(18) . .
O7 C3 C4 121.64(17) . .
O5 C3 C4 112.89(15) . .

loop_
_geom_bond_atom_site_label_1
_geom_bond_atom_site_label_2
_geom_bond_distance
_geom_bond_site_symmetry_2
Zr1 O5 2.1722(13) 2_655
Zr1 O5 2.1736(13) .
Zr1 O6 2.1865(12) 2_655
Zr1 O6 2.1872(12) .
Zr1 O4 2.2092(12) .
Zr1 O4 2.2108(12) 2_655
Zr1 O3 2.2151(12) .
Zr1 O3 2.2155(12) 2_655
O4 C2 1.278(2) .
O2 C2 1.228(2) .
O1 C1 1.237(2) .
O3 C1 1.265(2) .
O6 C4 1.288(2) .
O5 C3 1.290(2) .
C7 C6 1.365(3) .
C7 C9 1.402(3) .
O7 C3 1.219(2) .
N1 C5 1.340(3) .
N1 C6 1.345(3) .
O8 C4 1.216(2) .
C13 C16 1.374(3) .
C13 C12 1.400(3) .
C1 C2 1.544(2) .
C14 C15 1.376(3) .
C14 C12 1.402(3) .
C5 C8 1.371(3) .
C11 C10 1.332(3) .
C11 C12 1.465(2) .
C10 C9 1.465(2) .
C16 N2 1.338(3) .
C8 C9 1.398(2) .
N2 C15 1.342(3) .
C4 C3 1.547(3) .
